data_1553667
loop_
_publ_author_name
'Zhang, Xiaohong'
'Shi, Jun'
'Shen, Guangyu'
'Gou, Fei'
'Cheng, Jinghui'
'Zhou, Xiangge'
'Xiang, Haifeng'

_publ_section_title
;
 Non-conjugated fluorescent molecular cages of salicylaldehyde-based
 tri-Schiff bases: AIE, enantiomers, mechanochromism, anion hosts/probes,
 and cell imaging properties
;
_journal_issue 6
_journal_name_full 'Materials Chemistry Frontiers'
_journal_page_first 1041
_journal_paper_doi 10.1039/C7QM00097A
_journal_volume 1
_journal_year 2017
_chemical_formula_moiety 'C9 H8 Cl2 N1.33 O, C9 H7.78 Cl2 N1.33 O'
_chemical_formula_sum 'C18 H16 Cl4 N4 O2'
_chemical_formula_weight 462.15
_space_group_crystal_system trigonal
_space_group_IT_number 146
_space_group_name_Hall 'R 3'
_space_group_name_H-M_alt 'R 3 :H'
_atom_sites_solution_hydrogens geom
_atom_sites_solution_primary direct
_audit_creation_date 2016-05-11
_audit_creation_method
;
Olex2 1.2
(compiled 2016.02.19 svn.r3266 for OlexSys, GUI svn.r5155)
;
_audit_update_record
;
2016-09-18 deposited with the CCDC.
2017-04-10 downloaded from the CCDC.
;
_cell_angle_alpha 90
_cell_angle_beta 90
_cell_angle_gamma 120
_cell_formula_units_Z 9
_cell_length_a 14.7047(4)
_cell_length_b 14.7047(4)
_cell_length_c 23.9058(8)
_cell_measurement_reflns_used 5051
_cell_measurement_temperature 103(4)
_cell_measurement_theta_max 72.3940
_cell_measurement_theta_min 5.0740
_cell_volume 4476.6(2)
_computing_cell_refinement
;
CrysAlisPro, Agilent Technologies,
Version 1.171.37.35 (release 13-08-2014 CrysAlis171 .NET)
(compiled Aug 13 2014,18:06:01)
;
_computing_data_collection
;
CrysAlisPro, Agilent Technologies,
Version 1.171.37.35 (release 13-08-2014 CrysAlis171 .NET)
(compiled Aug 13 2014,18:06:01)
;
_computing_data_reduction
;
CrysAlisPro, Agilent Technologies,
Version 1.171.37.35 (release 13-08-2014 CrysAlis171 .NET)
(compiled Aug 13 2014,18:06:01)
;
_computing_molecular_graphics 'Olex2 (Dolomanov et al., 2009)'
_computing_publication_material 'Olex2 (Dolomanov et al., 2009)'
_computing_structure_refinement 'ShelXL (Sheldrick, 2015)'
_computing_structure_solution 'ShelXT (Sheldrick, 2015)'
_diffrn_ambient_environment N~2~
_diffrn_ambient_temperature 103(4)
_diffrn_detector 'CCD plate'
_diffrn_detector_area_resol_mean 15.9595
_diffrn_detector_type EosS2
_diffrn_measured_fraction_theta_full 0.999
_diffrn_measured_fraction_theta_max 0.999
_diffrn_measurement_details
;
#__ type_ start__ end____ width___ exp.time_
  1 omega  -35.00   66.00   1.0000    1.0000
omega____ theta____ kappa____ phi______ frames
    -       36.2921  -19.0000   60.0000 101

#__ type_ start__ end____ width___ exp.time_
  2 omega   20.00  104.00   1.0000    1.0000
omega____ theta____ kappa____ phi______ frames
    -       36.2921   57.0000  -60.0000 84

#__ type_ start__ end____ width___ exp.time_
  3 omega   23.00   90.00   1.0000    1.0000
omega____ theta____ kappa____ phi______ frames
    -       36.2921 -125.0000 -180.0000 67

#__ type_ start__ end____ width___ exp.time_
  4 omega   23.00   90.00   1.0000    1.0000
omega____ theta____ kappa____ phi______ frames
    -       36.2921 -125.0000    0.0000 67

#__ type_ start__ end____ width___ exp.time_
  5 omega  -31.00   53.00   1.0000    1.0000
omega____ theta____ kappa____ phi______ frames
    -       36.2921  -57.0000    0.0000 84

#__ type_ start__ end____ width___ exp.time_
  6 omega  -31.00   63.00   1.0000    1.0000
omega____ theta____ kappa____ phi______ frames
    -       36.2921  -77.0000   90.0000 94

#__ type_ start__ end____ width___ exp.time_
  7 omega   17.00  105.00   1.0000    1.0000
omega____ theta____ kappa____ phi______ frames
    -       36.2921   38.0000 -120.0000 88

#__ type_ start__ end____ width___ exp.time_
  8 omega   38.00  116.00   1.0000    2.1900
omega____ theta____ kappa____ phi______ frames
    -      108.0000 -111.0000    0.0000 78

#__ type_ start__ end____ width___ exp.time_
  9 omega   38.00   91.00   1.0000    2.1900
omega____ theta____ kappa____ phi______ frames
    -      108.0000  -30.0000    0.0000 53

#__ type_ start__ end____ width___ exp.time_
 10 omega   39.00  109.00   1.0000    2.1900
omega____ theta____ kappa____ phi______ frames
    -      108.0000  -94.0000  150.0000 70

#__ type_ start__ end____ width___ exp.time_
 11 omega   38.00   91.00   1.0000    2.1900
omega____ theta____ kappa____ phi______ frames
    -      108.0000  -30.0000  120.0000 53

#__ type_ start__ end____ width___ exp.time_
 12 omega   40.00  135.00   1.0000    2.1900
omega____ theta____ kappa____ phi______ frames
    -      108.0000  -77.0000   60.0000 95

#__ type_ start__ end____ width___ exp.time_
 13 omega   38.00   91.00   1.0000    2.1900
omega____ theta____ kappa____ phi______ frames
    -      108.0000  -30.0000  -60.0000 53

#__ type_ start__ end____ width___ exp.time_
 14 omega   38.00   91.00   1.0000    2.1900
omega____ theta____ kappa____ phi______ frames
    -      108.0000  -30.0000 -120.0000 53

#__ type_ start__ end____ width___ exp.time_
 15 omega   70.00  178.00   1.0000    2.1900
omega____ theta____ kappa____ phi______ frames
    -      108.0000   15.0000  -90.0000 108

#__ type_ start__ end____ width___ exp.time_
 16 omega   46.00  104.00   1.0000    2.1900
omega____ theta____ kappa____ phi______ frames
    -      108.0000  -94.0000 -120.0000 58

#__ type_ start__ end____ width___ exp.time_
 17 omega   99.00  171.00   1.0000    2.1900
omega____ theta____ kappa____ phi______ frames
    -      108.0000   45.0000  150.0000 72

#__ type_ start__ end____ width___ exp.time_
 18 omega   46.00  121.00   1.0000    2.1900
omega____ theta____ kappa____ phi______ frames
    -      108.0000  -61.0000 -180.0000 75

#__ type_ start__ end____ width___ exp.time_
 19 omega   38.00   68.00   1.0000    2.1900
omega____ theta____ kappa____ phi______ frames
    -      108.0000  -30.0000   60.0000 30

#__ type_ start__ end____ width___ exp.time_
 20 omega   45.00  115.00   1.0000    2.1900
omega____ theta____ kappa____ phi______ frames
    -      108.0000  -77.0000    0.0000 70

#__ type_ start__ end____ width___ exp.time_
 21 omega   91.00  116.00   1.0000    2.1900
omega____ theta____ kappa____ phi______ frames
    -      108.0000   61.0000   45.0000 25
;
_diffrn_measurement_device 'four-circle diffractometer'
_diffrn_measurement_device_type 'New Gemini, Dual, Cu at zero, EosS2'
_diffrn_measurement_method '\w scans'
_diffrn_orient_matrix_UB_11 0.0798216000
_diffrn_orient_matrix_UB_12 0.0566787000
_diffrn_orient_matrix_UB_13 0.0473305000
_diffrn_orient_matrix_UB_21 -0.0349520000
_diffrn_orient_matrix_UB_22 0.0826967000
_diffrn_orient_matrix_UB_23 0.0033335000
_diffrn_orient_matrix_UB_31 -0.0838585000
_diffrn_orient_matrix_UB_32 -0.0677194000
_diffrn_orient_matrix_UB_33 0.0436214000
_diffrn_radiation_monochromator graphite
_diffrn_radiation_probe x-ray
_diffrn_radiation_type CuK\a
_diffrn_radiation_wavelength 1.54184
_diffrn_reflns_av_R_equivalents 0.0518
_diffrn_reflns_av_unetI/netI 0.0466
_diffrn_reflns_Laue_measured_fraction_full 0.999
_diffrn_reflns_Laue_measured_fraction_max 0.999
_diffrn_reflns_limit_h_max 17
_diffrn_reflns_limit_h_min -17
_diffrn_reflns_limit_k_max 17
_diffrn_reflns_limit_k_min -16
_diffrn_reflns_limit_l_max 28
_diffrn_reflns_limit_l_min -25
_diffrn_reflns_number 10167
_diffrn_reflns_point_group_measured_fraction_full 0.865
_diffrn_reflns_point_group_measured_fraction_max 0.865
_diffrn_reflns_theta_full 66.911
_diffrn_reflns_theta_max 66.911
_diffrn_reflns_theta_min 5.075
_diffrn_source 'Enhance (Cu) X-ray Source'
_exptl_absorpt_coefficient_mu 5.607
_exptl_absorpt_correction_T_max 1.00000
_exptl_absorpt_correction_T_min 0.45790
_exptl_absorpt_correction_type multi-scan
_exptl_absorpt_process_details
;
CrysAlisPro, Agilent Technologies,
Version 1.171.37.35 (release 13-08-2014 CrysAlis171 .NET)
(compiled Aug 13 2014,18:06:01)
Empirical absorption correction using spherical harmonics,
 implemented in SCALE3 ABSPACK scaling algorithm.
;
_exptl_crystal_colour 'clear yellowish yellow'
_exptl_crystal_colour_lustre clear
_exptl_crystal_colour_modifier yellowish
_exptl_crystal_colour_primary yellow
_exptl_crystal_density_diffrn 1.543
_exptl_crystal_description block
_exptl_crystal_F_000 2124
_exptl_crystal_size_max 0.6
_exptl_crystal_size_mid 0.4
_exptl_crystal_size_min 0.3
_refine_diff_density_max 1.062
_refine_diff_density_min -0.442
_refine_diff_density_rms 0.117
_refine_ls_abs_structure_details
;
 Flack x determined using 1189 quotients [(I+)-(I-)]/[(I+)+(I-)]
 (Parsons, Flack and Wagner, Acta Cryst. B69 (2013) 249-259).
;
_refine_ls_abs_structure_Flack 0.360(14)
_refine_ls_extinction_method none
_refine_ls_goodness_of_fit_ref 1.074
_refine_ls_hydrogen_treatment constr
_refine_ls_matrix_type full
_refine_ls_number_parameters 263
_refine_ls_number_reflns 3102
_refine_ls_number_restraints 1
_refine_ls_restrained_S_all 1.074
_refine_ls_R_factor_all 0.0705
_refine_ls_R_factor_gt 0.0700
_refine_ls_shift/su_max 0.000
_refine_ls_shift/su_mean 0.000
_refine_ls_structure_factor_coef Fsqd
_refine_ls_weighting_details 'w=1/[\s^2^(Fo^2^)+(0.1330P)^2^+20.4400P] where P=(Fo^2^+2Fc^2^)/3'
_refine_ls_weighting_scheme calc
_refine_ls_wR_factor_gt 0.1908
_refine_ls_wR_factor_ref 0.1915
_reflns_Friedel_coverage 0.730
_reflns_Friedel_fraction_full 0.730
_reflns_Friedel_fraction_max 0.730
_reflns_number_gt 3063
_reflns_number_total 3102
_reflns_threshold_expression 'I > 2\s(I)'
_cod_data_source_file c7qm00097a2.cif
_cod_data_source_block zxg-zhx-3-100k
_cod_original_cell_volume 4476.6(3)
_cod_original_sg_symbol_H-M 'R 3'
_cod_database_code 1553667
_shelx_space_group_comment
;
The symmetry employed for this shelxl refinement is uniquely defined
by the following loop, which should always be used as a source of
symmetry information in preference to the above space-group names.
They are only intended as comments.
;
_reflns_odcompleteness_completeness 99.94
_reflns_odcompleteness_iscentric 1
_reflns_odcompleteness_theta 66.97
_olex2_refinement_description
;
1. Fixed Uiso
 At 1.2 times of:
  All C(H) groups, All C(H,H) groups
 At 1.5 times of:
  All O(H) groups
2. Others
 Sof(Cl)=1-FVAR(1)
 Sof(Cl04)=Sof(H00Q)=FVAR(1)
 Sof(Cl1)=1-FVAR(2)
 Sof(Cl02)=FVAR(2)
3.a Secondary CH2 refined with riding coordinates:
 C00J(H00H,H00J), C00K(H00K,H00M), C00M(H00A,H00B), C00R(H00C,H00D)
3.b Aromatic/amide H refined with riding coordinates:
 C00A(H00E), C00C(H00F), C00E(H00G), C00I(H00I), C00L(H00L), C00Q(H00Q)
3.c Idealised tetrahedral OH refined as rotating group:
 O005(H005), O006(H006)
;
_shelx_shelxl_version_number 2014/7
_olex2_date_sample_data_collection 2016-05-10
_olex2_submission_special_instructions 'No special instructions were received'

loop_
_space_group_symop_operation_xyz
'x, y, z'
'-y, x-y, z'
'-x+y, -x, z'
'x+2/3, y+1/3, z+1/3'
'-y+2/3, x-y+1/3, z+1/3'
'-x+y+2/3, -x+1/3, z+1/3'
'x+1/3, y+2/3, z+2/3'
'-y+1/3, x-y+2/3, z+2/3'
'-x+y+1/3, -x+2/3, z+2/3'

loop_
_atom_site_label
_atom_site_type_symbol
_atom_site_fract_x
_atom_site_fract_y
_atom_site_fract_z
_atom_site_U_iso_or_equiv
_atom_site_adp_type
_atom_site_occupancy
_atom_site_site_symmetry_order
_atom_site_calc_flag
_atom_site_refinement_flags_posn
_atom_site_refinement_flags_adp
_atom_site_refinement_flags_occupancy
_atom_site_disorder_assembly
_atom_site_disorder_group
Cl01 Cl 1.05146(11) 0.43044(12) 0.34917(8) 0.0370(4) Uani 1 1 d . . . . .
Cl02 Cl 0.29259(12) 0.21630(13) 0.65673(8) 0.0250(4) Uani 0.832(4) 1 d . . . A 1
Cl03 Cl 0.77595(12) 0.51761(14) 0.44816(7) 0.0393(4) Uani 1 1 d . . . . .
Cl04 Cl 0.63478(17) 0.52057(18) 0.55308(9) 0.0409(6) Uani 0.784(5) 1 d . . . A 1
O005 O 0.9647(3) 0.4604(3) 0.2451(2) 0.0283(9) Uani 1 1 d . . . . .
H005 H 0.9260 0.4478 0.2180 0.042 Uiso 1 1 calc GR . . . .
O006 O 0.4118(4) 0.3067(4) 0.7593(2) 0.0353(12) Uani 1 1 d . . . . .
H006 H 0.3984 0.2454 0.7590 0.053 Uiso 1 1 calc GR . . . .
N007 N 0.8442(3) 0.5009(4) 0.1875(2) 0.0221(11) Uani 1 1 d . . . . .
C008 C 0.8377(4) 0.4966(4) 0.2870(3) 0.0194(12) Uani 1 1 d . . . . .
N009 N 0.6667 0.3333 0.8863(3) 0.0188(17) Uani 1 3 d S T P . .
C00A C 0.9063(4) 0.4740(4) 0.3918(3) 0.0219(13) Uani 1 1 d . . . . .
H00E H 0.9282 0.4650 0.4269 0.026 Uiso 1 1 calc R . . . .
C00B C 0.9193(4) 0.4726(4) 0.2904(3) 0.0201(12) Uani 1 1 d . . . . .
C00C C 0.7936(4) 0.5096(4) 0.3355(3) 0.0225(13) Uani 1 1 d . . . . .
H00F H 0.7400 0.5256 0.3333 0.027 Uiso 1 1 calc R . . . .
N00D N 0.6667 0.3333 0.1170(4) 0.0248(19) Uani 1 3 d S T P . .
C00E C 0.8039(4) 0.5104(4) 0.2323(3) 0.0203(12) Uani 1 1 d . . . . .
H00G H 0.7506 0.5269 0.2300 0.024 Uiso 1 1 calc R . . . .
C00F C 0.9516(4) 0.4624(4) 0.3438(3) 0.0230(13) Uani 1 1 d . . . . .
N00G N 0.5730(4) 0.4365(4) 0.8142(3) 0.0348(14) Uani 1 1 d . . . . .
C00H C 0.8292(4) 0.4989(4) 0.3871(3) 0.0237(14) Uani 1 1 d . . . . .
C00I C 0.6192(4) 0.4767(4) 0.7705(3) 0.0237(13) Uani 1 1 d . . . . .
H00I H 0.6883 0.5315 0.7721 0.028 Uiso 1 1 calc R . . . .
C00J C 0.7681(4) 0.4180(4) 0.0976(2) 0.0215(12) Uani 1 1 d . . . . .
H00H H 0.7608 0.4352 0.0593 0.026 Uiso 1 1 calc R . . . .
H00J H 0.8183 0.3935 0.0978 0.026 Uiso 1 1 calc R . . . .
C00K C 0.8107(5) 0.5164(4) 0.1328(3) 0.0280(14) Uani 1 1 d . . . . .
H00K H 0.8698 0.5738 0.1138 0.034 Uiso 1 1 calc R . . . .
H00M H 0.7568 0.5355 0.1375 0.034 Uiso 1 1 calc R . . . .
C00L C 0.6181(5) 0.4879(5) 0.6669(3) 0.0323(15) Uani 1 1 d . . . . .
H00L H 0.6860 0.5448 0.6688 0.039 Uiso 1 1 calc R . . . .
C00M C 0.6242(4) 0.4749(4) 0.8688(3) 0.0288(15) Uani 1 1 d . . . . .
H00A H 0.5945 0.5125 0.8876 0.035 Uiso 1 1 calc R . . . .
H00B H 0.6987 0.5226 0.8636 0.035 Uiso 1 1 calc R . . . .
C00N C 0.5680(5) 0.4402(5) 0.7144(3) 0.0316(15) Uani 1 1 d . . . . .
C00O C 0.4640(5) 0.3547(5) 0.7125(3) 0.0316(15) Uani 1 1 d . . . . .
C00P C 0.4199(5) 0.3217(5) 0.6598(3) 0.0338(16) Uani 1 1 d . . . . .
C00Q C 0.4705(6) 0.3694(5) 0.6109(3) 0.0364(15) Uani 1 1 d . . . . .
H00Q H 0.4380 0.3450 0.5764 0.044 Uiso 0.784(5) 1 calc R . . A 1
C00R C 0.6071(5) 0.3825(6) 0.9034(3) 0.0372(17) Uani 1 1 d . . . . .
H00C H 0.6248 0.4052 0.9419 0.045 Uiso 1 1 calc R . . . .
H00D H 0.5331 0.3301 0.9023 0.045 Uiso 1 1 calc R . . . .
C00S C 0.5692(5) 0.4531(6) 0.6144(4) 0.0417(18) Uani 1 1 d . . . . .
Cl Cl 0.5678(7) 0.4503(7) 0.5633(4) 0.046(2) Uani 0.216(5) 1 d . . . A 2
Cl1 Cl 0.3184(7) 0.2683(7) 0.6551(5) 0.032(2) Uani 0.168(4) 1 d . . . A 2

loop_
_atom_site_aniso_label
_atom_site_aniso_U_11
_atom_site_aniso_U_22
_atom_site_aniso_U_33
_atom_site_aniso_U_23
_atom_site_aniso_U_13
_atom_site_aniso_U_12
Cl01 0.0380(5) 0.0492(6) 0.0387(9) -0.0104(6) -0.0122(6) 0.0330(4)
Cl02 0.0183(6) 0.0244(7) 0.0267(9) -0.0034(7) -0.0064(6) 0.0064(5)
Cl03 0.0303(6) 0.0659(9) 0.0201(7) -0.0081(7) 0.0018(6) 0.0228(5)
Cl04 0.0360(9) 0.0497(11) 0.0225(10) 0.0047(9) 0.0142(8) 0.0106(8)
O005 0.0298(16) 0.0441(18) 0.021(2) -0.0075(17) -0.0027(16) 0.0258(12)
O006 0.037(2) 0.0313(19) 0.033(3) 0.0066(19) 0.0061(19) 0.0137(15)
N007 0.0159(17) 0.025(2) 0.019(3) 0.0004(18) -0.0002(17) 0.0052(14)
C008 0.0127(19) 0.016(2) 0.025(3) -0.001(2) -0.001(2) 0.0031(15)
N009 0.023(2) 0.023(2) 0.010(4) 0.000 0.000 0.0117(11)
C00A 0.018(2) 0.018(2) 0.018(3) 0.003(2) -0.003(2) 0.0007(17)
C00B 0.017(2) 0.014(2) 0.024(3) -0.004(2) -0.006(2) 0.0037(15)
C00C 0.013(2) 0.024(2) 0.028(3) -0.004(2) 0.002(2) 0.0076(15)
N00D 0.028(3) 0.028(3) 0.018(4) 0.000 0.000 0.0140(13)
C00E 0.018(2) 0.014(2) 0.026(3) 0.000(2) 0.001(2) 0.0058(15)
C00F 0.024(2) 0.019(2) 0.026(3) -0.006(2) -0.005(2) 0.0096(16)
N00G 0.041(2) 0.031(2) 0.041(4) 0.003(2) 0.001(2) 0.0252(15)
C00H 0.019(2) 0.026(2) 0.021(3) -0.003(2) -0.001(2) 0.0071(17)
C00I 0.0167(19) 0.024(2) 0.034(3) -0.008(2) -0.004(2) 0.0123(15)
C00J 0.021(2) 0.031(2) 0.010(3) 0.002(2) 0.001(2) 0.0116(17)
C00K 0.037(3) 0.027(2) 0.022(3) 0.005(2) 0.002(2) 0.0172(18)
C00L 0.029(2) 0.044(3) 0.031(4) -0.014(3) -0.003(2) 0.0241(18)
C00M 0.026(2) 0.023(2) 0.040(4) -0.008(2) -0.002(2) 0.0150(17)
C00N 0.025(2) 0.033(2) 0.042(4) 0.002(3) 0.001(2) 0.0182(17)
C00O 0.040(3) 0.030(2) 0.031(4) 0.005(2) 0.005(3) 0.0223(18)
C00P 0.029(3) 0.033(3) 0.040(4) -0.009(3) -0.002(3) 0.0157(19)
C00Q 0.049(3) 0.041(3) 0.029(4) -0.010(3) -0.009(3) 0.029(2)
C00R 0.035(3) 0.049(3) 0.025(3) -0.014(3) -0.004(3) 0.019(2)
C00S 0.037(3) 0.057(3) 0.037(4) -0.002(3) 0.004(3) 0.028(2)
Cl 0.057(4) 0.045(4) 0.025(4) -0.005(3) -0.010(3) 0.019(3)
Cl1 0.034(4) 0.018(3) 0.038(5) 0.003(4) -0.007(4) 0.009(3)

loop_
_atom_type_symbol
_atom_type_description
_atom_type_scat_dispersion_real
_atom_type_scat_dispersion_imag
_atom_type_scat_source
C C 0.0181 0.0091 'International Tables Vol C Tables 4.2.6.8 and 6.1.1.4'
H H 0.0000 0.0000 'International Tables Vol C Tables 4.2.6.8 and 6.1.1.4'
Cl Cl 0.3639 0.7018 'International Tables Vol C Tables 4.2.6.8 and 6.1.1.4'
N N 0.0311 0.0180 'International Tables Vol C Tables 4.2.6.8 and 6.1.1.4'
O O 0.0492 0.0322 'International Tables Vol C Tables 4.2.6.8 and 6.1.1.4'

loop_
_geom_angle_atom_site_label_1
_geom_angle_atom_site_label_2
_geom_angle_atom_site_label_3
_geom_angle
_geom_angle_site_symmetry_1
_geom_angle_site_symmetry_3
C00B O005 H005 109.5 . .
C00O O006 H006 109.5 . .
C00E N007 C00K 121.9(6) . .
C00B C008 C00E 118.7(5) . .
C00C C008 C00B 120.1(6) . .
C00C C008 C00E 121.2(5) . .
C00R N009 C00R 112.3(4) 3_665 .
C00R N009 C00R 112.3(4) 2_655 3_665
C00R N009 C00R 112.3(4) 2_655 .
C00F C00A H00E 120.6 . .
C00H C00A H00E 120.6 . .
C00H C00A C00F 118.8(6) . .
O005 C00B C008 122.2(6) . .
O005 C00B C00F 120.6(6) . .
C00F C00B C008 117.1(6) . .
C008 C00C H00F 120.0 . .
C00H C00C C008 120.0(6) . .
C00H C00C H00F 120.0 . .
C00J N00D C00J 110.4(4) . 2_655
C00J N00D C00J 110.4(4) 3_665 .
C00J N00D C00J 110.4(4) 3_665 2_655
N007 C00E C008 122.4(6) . .
N007 C00E H00G 118.8 . .
C008 C00E H00G 118.8 . .
C00A C00F Cl01 119.4(5) . .
C00A C00F C00B 122.5(6) . .
C00B C00F Cl01 118.0(5) . .
C00I N00G C00M 121.2(5) . .
C00A C00H Cl03 118.3(5) . .
C00A C00H C00C 121.5(6) . .
C00C C00H Cl03 120.3(5) . .
N00G C00I H00I 118.9 . .
N00G C00I C00N 122.1(5) . .
C00N C00I H00I 118.9 . .
N00D C00J H00H 108.9 . .
N00D C00J H00J 108.9 . .
N00D C00J C00K 113.4(5) . .
H00H C00J H00J 107.7 . .
C00K C00J H00H 108.9 . .
C00K C00J H00J 108.9 . .
N007 C00K C00J 111.2(5) . .
N007 C00K H00K 109.4 . .
N007 C00K H00M 109.4 . .
C00J C00K H00K 109.4 . .
C00J C00K H00M 109.4 . .
H00K C00K H00M 108.0 . .
C00N C00L H00L 119.5 . .
C00N C00L C00S 121.0(6) . .
C00S C00L H00L 119.5 . .
N00G C00M H00A 110.0 . .
N00G C00M H00B 110.0 . .
N00G C00M C00R 108.6(5) . .
H00A C00M H00B 108.3 . .
C00R C00M H00A 110.0 . .
C00R C00M H00B 110.0 . .
C00L C00N C00I 121.5(5) . .
C00L C00N C00O 120.2(7) . .
C00O C00N C00I 118.3(6) . .
O006 C00O C00N 121.4(7) . .
O006 C00O C00P 121.9(6) . .
C00P C00O C00N 116.7(6) . .
C00O C00P Cl02 117.2(5) . .
C00Q C00P Cl02 119.1(6) . .
C00Q C00P C00O 123.7(6) . .
Cl1 C00P C00O 119.0(8) . .
Cl1 C00P C00Q 113.6(8) . .
C00P C00Q H00Q 121.0 . .
C00P C00Q Cl 161.9(7) . .
C00P C00Q Cl1 32.1(4) . .
C00S C00Q C00P 118.0(7) . .
C00S C00Q H00Q 121.0 . .
C00S C00Q Cl 44.2(5) . .
C00S C00Q Cl1 146.5(7) . .
Cl C00Q Cl1 165.1(6) . .
N009 C00R C00M 115.4(6) . .
N009 C00R H00C 108.4 . .
N009 C00R H00D 108.4 . .
C00M C00R H00C 108.4 . .
C00M C00R H00D 108.4 . .
H00C C00R H00D 107.5 . .
C00L C00S Cl04 120.0(5) . .
C00Q C00S Cl04 119.6(6) . .
C00Q C00S C00L 120.3(7) . .
Cl C00S C00L 154.1(8) . .
Cl C00S C00Q 85.1(7) . .
C00S Cl C00Q 50.7(5) . .
C00P Cl1 C00Q 34.3(5) . .

loop_
_geom_bond_atom_site_label_1
_geom_bond_atom_site_label_2
_geom_bond_distance
_geom_bond_site_symmetry_2
Cl01 C00F 1.756(6) .
Cl02 C00P 1.735(6) .
Cl03 C00H 1.743(7) .
Cl04 C00S 1.763(8) .
O005 H005 0.8200 .
O005 C00B 1.331(8) .
O006 H006 0.8200 .
O006 C00O 1.340(8) .
N007 C00E 1.265(8) .
N007 C00K 1.454(8) .
C008 C00B 1.412(8) .
C008 C00C 1.388(9) .
C008 C00E 1.450(9) .
N009 C00R 1.445(8) 2_655
N009 C00R 1.445(8) .
N009 C00R 1.445(8) 3_665
C00A H00E 0.9300 .
C00A C00F 1.381(9) .
C00A C00H 1.359(9) .
C00B C00F 1.395(9) .
C00C H00F 0.9300 .
C00C C00H 1.378(9) .
N00D C00J 1.460(6) 3_665
N00D C00J 1.460(6) .
N00D C00J 1.460(6) 2_655
C00E H00G 0.9300 .
N00G C00I 1.226(9) .
N00G C00M 1.470(9) .
C00I H00I 0.9300 .
C00I C00N 1.499(10) .
C00J H00H 0.9700 .
C00J H00J 0.9700 .
C00J C00K 1.514(8) .
C00K H00K 0.9700 .
C00K H00M 0.9700 .
C00L H00L 0.9300 .
C00L C00N 1.344(10) .
C00L C00S 1.410(11) .
C00M H00A 0.9700 .
C00M H00B 0.9700 .
C00M C00R 1.501(10) .
C00N C00O 1.414(8) .
C00O C00P 1.390(10) .
C00P C00Q 1.375(11) .
C00P Cl1 1.298(12) .
C00Q H00Q 0.9300 .
C00Q C00S 1.357(10) .
C00Q Cl 1.747(12) .
C00Q Cl1 2.237(12) .
C00R H00C 0.9700 .
C00R H00D 0.9700 .
C00S Cl 1.222(12) .
